data_4517837
loop_
_publ_author_name
'Gordeeva, Alisa'
'Hsu, Ying-Jui'
'Jenei, Istvan Z.'
'Brant Carvalho, Paulo H. B.'
'Simak, Sergei I.'
'Andersson, Ove'
'H\"aussermann, Ulrich'

_publ_section_title
;
 Layered Zinc Hydroxide Dihydrate,
 Zn<sub>5</sub>(OH)<sub>10</sub>&#x00B7;2H<sub>2</sub>O, from Hydrothermal
 Conversion of \e-Zn(OH)<sub>2</sub> at Gigapascal Pressures and its
 Transformation to Nanocrystalline ZnO.
;
_journal_issue 28
_journal_name_full 'ACS omega'
_journal_page_first 17617
_journal_page_last 17627
_journal_paper_doi 10.1021/acsomega.0c02075
_journal_volume 5
_journal_year 2020
_chemical_formula_iupac 'Zn5 (OH)10 ,2 H2O'
_chemical_formula_moiety 'O10 Zn5, 2(O)'
_chemical_formula_structural 'Zn5 (OH)10 (H2O)2'
_chemical_formula_sum 'O12 Zn5'
_chemical_formula_weight 518.95
_chemical_name_systematic 'Zinc Hydroxide Dihydrate'
_space_group_crystal_system monoclinic
_space_group_IT_number 15
_space_group_name_Hall '-C 2yc'
_space_group_name_H-M_alt 'C 1 2/c 1'
_cell_angle_alpha 90.0000
_cell_angle_beta 100.86(1)
_cell_angle_gamma 90.0000
_cell_formula_units_Z 4
_cell_length_a 15.342(7)
_cell_length_b 6.244(6)
_cell_length_c 10.989(7)
_cell_measurement_temperature 298
_cell_volume 1033.8(13)
_computing_cell_refinement 'FullProf Suite(Rodriguez-Carvajal, J., 1990)'
_computing_structure_solution 'FOX (Favre-nicolin, V.; Cern, R., 2002)'
_diffrn_ambient_pressure 101.325
_diffrn_ambient_temperature 298
_diffrn_measurement_device_type 'Panalytical XPert Alpha1'
_diffrn_radiation_monochromator 'Ge 1 1 1'
_diffrn_radiation_probe x-ray
_diffrn_source_target Cu
_exptl_crystal_colour white
_exptl_crystal_density_diffrn 3.334
_exptl_crystal_density_method 'not measured'
_exptl_crystal_description 'plate like nano powder'
_exptl_crystal_F_000 984.00
_pd_char_colour white
_pd_char_particle_morphology plate-like
_pd_instr_location
; 
Materials Analysis Center at Arrhenius Laboratory,
Department of Materials and Environmental Chemistry, 
Stockholm University, 
SE-106 91 Stockholm, 
Sweden
;
_pd_meas_2theta_range_inc 0.013002
_pd_meas_2theta_range_max 109.9896
_pd_meas_2theta_range_min 10.0846
_pd_meas_number_of_points 7686
_pd_meas_scan_method cont
_pd_prep_pressure 2000000
_pd_prep_temperature 373
_pd_proc_2theta_range_inc 0.013002
_pd_proc_2theta_range_max 109.9896
_pd_proc_2theta_range_min 10.0846
_pd_proc_ls_background_function
;
Linear interpolation between 18 given points
;
_pd_proc_ls_profile_function
;Thompson-Cox-Hastings pseudo-Voigt 
convoluted with axial divergence asymmetry function
;
_pd_proc_ls_prof_R_factor 0.048918
_pd_proc_ls_prof_wR_expected 0.035188
_pd_proc_ls_prof_wR_factor 0.062960
_pd_spec_mounting ' powder fixed by ethanol to a zero background sample holder'
_pd_spec_mount_mode reflection
_pd_spec_shape flat_sheet
_refine_ls_goodness_of_fit_all 3.2013
_refine_ls_number_parameters 60
_refine_ls_R_I_factor 0.030127
_refine_ls_shift/su_max 0.0454
_reflns_number_gt 652
_cod_data_source_file ao0c02075_si_003.cif
_cod_data_source_block ZincHydroxideDihydrate
_cod_depositor_comments 'Adding full bibliography for 4517837.cif.'
_cod_original_sg_symbol_H-M 'C 2/c'
_cod_database_code 4517837

loop_
_space_group_symop_operation_xyz
'x, y, z'
'-x, -y, -z'
'-x, y, -z+1/2'
'x, -y, z+1/2'
'x+1/2, y+1/2, z'
'-x+1/2, -y+1/2, -z'
'-x+1/2, y+1/2, -z+1/2'
'x+1/2, -y+1/2, z+1/2'

loop_
_atom_site_label
_atom_site_type_symbol
_atom_site_symmetry_multiplicity
_atom_site_Wyckoff_symbol
_atom_site_fract_x
_atom_site_fract_y
_atom_site_fract_z
_atom_site_U_iso_or_equiv
_atom_site_occupancy
_atom_site_attached_hydrogens
Zn1 Zn 8 f 0.4983(4) 0.24757(17) 0.0004(5) 0.05770(40) 1 0
Zn2 Zn 4 e 0.000000 0.0003(10) 0.250000 0.05770(40) 1 0
Zn3 Zn 8 f 0.38168(8) 0.0004(7) 0.21436(12) 0.05770(40) 1 0
O1 O 8 f 0.2533(4) 0.019(2) 0.1632(5) 0.05970(80) 1 1
O2 O 8 f 0.0860(7) 0.2406(18) 0.1912(11) 0.05970(80) 1 1
O3 O 8 f 0.4315(4) 0.486(3) 0.0730(5) 0.05970(80) 1 1
O4 O 8 f 0.4268(8) 0.2597(18) 0.3236(11) 0.05970(80) 1 1
O5 O 8 f 0.0785(4) 0.492(3) 0.4417(5) 0.05970(80) 1 1
O6 O 8 f 0.2497(4) 0.0660(13) 0.4098(7) 0.07100(30) 1 2

loop_
_atom_type_symbol
_atom_type_scat_Cromer_Mann_a1
_atom_type_scat_Cromer_Mann_b1
_atom_type_scat_Cromer_Mann_a2
_atom_type_scat_Cromer_Mann_b2
_atom_type_scat_Cromer_Mann_a3
_atom_type_scat_Cromer_Mann_b3
_atom_type_scat_Cromer_Mann_a4
_atom_type_scat_Cromer_Mann_b4
_atom_type_scat_Cromer_Mann_c
_atom_type_scat_dispersion_real
_atom_type_scat_dispersion_imag
_atom_type_scat_source
Zn 14.07430 3.26550 7.03180 0.23330 5.16250 10.31630 2.41000 58.70970 1.30410 -1.54910 0.67800 International_Tables_for_Crystallography_Vol.C(1991)_Tables_6.1.1.4_and_6.1.1.5
O 3.04850 13.27710 2.28680 5.70110 1.54630 0.32390 0.86700 32.90890 0.25080 0.04920 0.03200 International_Tables_for_Crystallography_Vol.C(1991)_Tables_6.1.1.4_and_6.1.1.5

loop_
_diffrn_radiation_type
_diffrn_radiation_wavelength
CuK\a~1~ 1.54056

loop_
_geom_angle_atom_site_label_1
_geom_angle_atom_site_label_2
_geom_angle_atom_site_label_3
_geom_angle_site_symmetry_1
_geom_angle_site_symmetry_2
_geom_angle_site_symmetry_3
_geom_angle
_geom_angle_publ_flag
Zn2 O2 Zn3 1_655 3_655 5_555 121.760(569) yes
Zn3 O2 Zn1 5_555 3_655 8_555 121.071(560) yes
Zn2 O2 Zn1 1_655 3_655 8_555 91.529(449) yes
Zn1 O3 Zn2 1_555 1_555 5_555 101.42(54) yes
Zn2 O3 Zn1 5_555 3_655 4_565 96.682(504) yes
Zn1 O3 Zn1 . . . 95.203(746) yes
Zn3 O4 Zn1 . 1_555 3_655 125.943(590) yes
Zn3 O4 Zn2 . 1_555 5_555 118.584(573) yes
Zn1 O4 Zn2 . 3_655 5_555 98.180(519) yes
Zn1 O5 Zn3 3_655 5_545 3_655 121.774(323) yes
Zn1 O5 Zn1 . . . 92.985(731) yes

loop_
_geom_bond_atom_site_label_1
_geom_bond_atom_site_label_2
_geom_bond_distance
_geom_bond_site_symmetry_1
_geom_bond_site_symmetry_2
_geom_bond_publ_flag
Zn1 O3 2.0522(150) . 1_555 yes
Zn1 O4 2.0566(123) . 3_655 yes
Zn1 O5 2.1135(148) . 8_554 yes
Zn1 O5 2.1500(152) . 7_545 yes
Zn1 O3 2.2149(153) . 2_665 yes
Zn1 O2 2.255(12) . 6_555 yes
Zn2 O3 2.0311(52) . 7_545 yes
Zn2 O3 2.0311(52) . 5_445 yes
Zn2 O4 2.1248(131) . 5_445 yes
Zn2 O4 2.1248(131) . 7_545 yes
Zn2 O2 2.1751(124) . 3_555 yes
Zn2 O2 2.1751(124) . 1_555 yes
Zn3 O5 1.9266(62) . 7_545 yes
Zn3 O2 1.9393(118) . 7_545 yes
Zn3 O1 1.9472(61) . 1_555 yes
Zn3 O4 2.0564(117) . 1_555 yes
